data_7130249
loop_
_publ_author_name
'Xiang, Jing'
'Zhu, Jiang'
'Zhou, Miaomiao'
'Liu, Lu-Lu'
'Wang, Li-Xin'
'Peng, Min'
'Hou, Bi-Shun'
'Yiu, Shek-Man'
'To, Wai-Pong'
'Che, Chi-Ming'
'LAU, Kai Chung'
'Lau, Tai-Chu'

_publ_section_title
;
 Oxidative C-O bond cleavage of dihydroxybenzenes and conversion of
 coordinated cyanide to carbonyl by a luminescent Os(VI) cyanonitrido
 complex
;
_journal_name_full 'Chemical Communications'
_journal_paper_doi 10.1039/D2CC03002K
_journal_year 2022
_chemical_formula_sum 'C39 H53 N7 O6 Os'
_chemical_formula_weight 906.08
_space_group_crystal_system monoclinic
_space_group_IT_number 15
_space_group_name_Hall '-C 2yc'
_space_group_name_H-M_alt 'C 1 2/c 1'
_atom_sites_solution_hydrogens mixed
_audit_creation_method SHELXL-2016/6
_audit_update_record
;
2022-02-13 deposited with the CCDC.	2022-06-20 downloaded from the CCDC.
;
_cell_angle_alpha 90
_cell_angle_beta 126.4560(10)
_cell_angle_gamma 90
_cell_formula_units_Z 8
_cell_length_a 33.5994(16)
_cell_length_b 12.6388(5)
_cell_length_c 26.0050(12)
_cell_measurement_reflns_used 9943
_cell_measurement_temperature 173(2)
_cell_measurement_theta_max 26.27
_cell_measurement_theta_min 2.43
_cell_volume 8882.2(7)
_computing_cell_refinement 'Bruker Saint'
_computing_data_collection 'Bruker Apex3'
_computing_data_reduction 'Bruker Saint'
_computing_structure_refinement 'SHELXL-2016/6 (Sheldrick, 2016)'
_computing_structure_solution 'SHELXT 2014/5 (Sheldrick, 2014)'
_diffrn_ambient_temperature 173(2)
_diffrn_measured_fraction_theta_full 0.999
_diffrn_measured_fraction_theta_max 0.998
_diffrn_measurement_device_type 'Bruker D8 Venture Photon II'
_diffrn_measurement_method 'phi and omega scans'
_diffrn_radiation_type MoK\a
_diffrn_radiation_wavelength 0.71073
_diffrn_reflns_av_R_equivalents 0.0649
_diffrn_reflns_av_unetI/netI 0.0384
_diffrn_reflns_Laue_measured_fraction_full 0.999
_diffrn_reflns_Laue_measured_fraction_max 0.998
_diffrn_reflns_limit_h_max 42
_diffrn_reflns_limit_h_min -38
_diffrn_reflns_limit_k_max 15
_diffrn_reflns_limit_k_min -15
_diffrn_reflns_limit_l_max 32
_diffrn_reflns_limit_l_min -32
_diffrn_reflns_number 66109
_diffrn_reflns_point_group_measured_fraction_full 0.999
_diffrn_reflns_point_group_measured_fraction_max 0.998
_diffrn_reflns_theta_full 25.242
_diffrn_reflns_theta_max 26.409
_diffrn_reflns_theta_min 2.283
_diffrn_source 'micro focus'
_exptl_absorpt_coefficient_mu 2.919
_exptl_absorpt_correction_T_max 0.7454
_exptl_absorpt_correction_T_min 0.5378
_exptl_absorpt_correction_type multi-scan
_exptl_absorpt_process_details
;
 SADABS 2016/2: Krause, L., Herbst-Irmer, R., Sheldrick G.M. & Stalke D.,
 J. Appl. Cryst. 48 (2015) 3-10
;
_exptl_crystal_colour red
_exptl_crystal_density_diffrn 1.355
_exptl_crystal_description block
_exptl_crystal_F_000 3680
_exptl_crystal_size_max 0.32
_exptl_crystal_size_mid 0.09
_exptl_crystal_size_min 0.03
_refine_diff_density_max 1.163
_refine_diff_density_min -1.510
_refine_diff_density_rms 0.099
_refine_ls_extinction_method none
_refine_ls_goodness_of_fit_ref 1.040
_refine_ls_hydrogen_treatment constr
_refine_ls_matrix_type full
_refine_ls_number_parameters 484
_refine_ls_number_reflns 9119
_refine_ls_number_restraints 19
_refine_ls_restrained_S_all 1.040
_refine_ls_R_factor_all 0.0546
_refine_ls_R_factor_gt 0.0363
_refine_ls_shift/su_max 0.001
_refine_ls_shift/su_mean 0.000
_refine_ls_structure_factor_coef Fsqd
_refine_ls_weighting_details 'w=1/[\s^2^(Fo^2^)+(0.0411P)^2^+36.0169P] where P=(Fo^2^+2Fc^2^)/3'
_refine_ls_weighting_scheme calc
_refine_ls_wR_factor_gt 0.0854
_refine_ls_wR_factor_ref 0.0949
_reflns_Friedel_coverage 0.000
_reflns_number_gt 7103
_reflns_number_total 9119
_reflns_threshold_expression 'I > 2\s(I)'
_cod_data_source_file d2cc03002k2.cif
_cod_data_source_block 1_a_sq
_cod_original_sg_symbol_H-M 'C 2/c'
_cod_database_code 7130249
_shelx_shelxl_version_number 2016/6
_shelx_space_group_comment
;
The symmetry employed for this shelxl refinement is uniquely defined
by the following loop, which should always be used as a source of
symmetry information in preference to the above space-group names.
They are only intended as comments.
;

loop_
_space_group_symop_operation_xyz
'x, y, z'
'-x, y, -z+1/2'
'x+1/2, y+1/2, z'
'-x+1/2, y+1/2, -z+1/2'
'-x, -y, -z'
'x, -y, z-1/2'
'-x+1/2, -y+1/2, -z'
'x+1/2, -y+1/2, z-1/2'

loop_
_atom_site_label
_atom_site_type_symbol
_atom_site_fract_x
_atom_site_fract_y
_atom_site_fract_z
_atom_site_U_iso_or_equiv
_atom_site_adp_type
_atom_site_occupancy
_atom_site_site_symmetry_order
_atom_site_calc_flag
_atom_site_refinement_flags_posn
_atom_site_refinement_flags_adp
_atom_site_refinement_flags_occupancy
_atom_site_disorder_assembly
_atom_site_disorder_group
Os1 Os 0.67356(2) 0.37129(2) 0.57265(2) 0.03325(7) Uani 1 1 d . . . . .
O1 O 0.70174(12) 0.2278(2) 0.61682(14) 0.0345(7) Uani 1 1 d . . . . .
O2 O 0.68130(13) 0.1851(3) 0.44231(15) 0.0431(8) Uani 1 1 d . . . . .
O3 O 0.81316(14) -0.0660(3) 0.54770(18) 0.0525(9) Uani 1 1 d . . . . .
O4 O 0.84997(16) -0.1069(3) 0.6469(2) 0.0628(11) Uani 1 1 d . . . . .
O5 O 0.50370(14) 0.7869(3) 0.4734(2) 0.0574(10) Uani 1 1 d . . . . .
H5 H 0.487157 0.765373 0.486015 0.086 Uiso 1 1 calc R U . . .
N1 N 0.56328(17) 0.2951(3) 0.5140(2) 0.0503(11) Uani 1 1 d . . . . .
N2 N 0.68848(18) 0.4518(4) 0.6983(2) 0.0546(12) Uani 1 1 d . . . . .
N3 N 0.78164(17) 0.4424(3) 0.6180(2) 0.0475(11) Uani 1 1 d . . . . .
N4 N 0.64950(15) 0.5057(3) 0.53161(18) 0.0371(9) Uani 1 1 d . . . . .
H4 H 0.665769 0.529454 0.517151 0.045 Uiso 1 1 calc R U . . .
N5 N 0.66521(14) 0.2980(3) 0.49342(17) 0.0334(8) Uani 1 1 d . . . . .
N6 N 0.81955(17) -0.0555(3) 0.5995(2) 0.0453(10) Uani 1 1 d . . . . .
C1 C 0.6030(2) 0.3228(4) 0.5365(2) 0.0391(11) Uani 1 1 d . . . . .
C2 C 0.68313(18) 0.4230(4) 0.6530(2) 0.0382(11) Uani 1 1 d . . . . .
C3 C 0.7434(2) 0.4166(4) 0.6034(2) 0.0384(11) Uani 1 1 d . . . . .
C4 C 0.61296(18) 0.5746(3) 0.5191(2) 0.0362(10) Uani 1 1 d . . . . .
C5 C 0.58597(18) 0.5602(4) 0.5437(2) 0.0394(11) Uani 1 1 d . . . . .
H5A H 0.593039 0.501795 0.570889 0.047 Uiso 1 1 calc R U . . .
C6 C 0.54924(18) 0.6303(4) 0.5287(2) 0.0412(11) Uani 1 1 d . . . . .
H6 H 0.530780 0.619717 0.545183 0.049 Uiso 1 1 calc R U . . .
C7 C 0.53897(19) 0.7167(4) 0.4895(3) 0.0443(12) Uani 1 1 d . . . . .
C8 C 0.56609(19) 0.7325(4) 0.4650(3) 0.0468(13) Uani 1 1 d . . . . .
H8 H 0.559244 0.791923 0.438547 0.056 Uiso 1 1 calc R U . . .
C9 C 0.60221(19) 0.6629(4) 0.4791(2) 0.0425(11) Uani 1 1 d . . . . .
H9 H 0.620294 0.673532 0.462107 0.051 Uiso 1 1 calc R U . . .
C10 C 0.63258(18) 0.3205(4) 0.4278(2) 0.0390(11) Uani 1 1 d . . . . .
C11 C 0.5947(2) 0.3940(4) 0.3926(2) 0.0470(12) Uani 1 1 d . . . . .
H11 H 0.585643 0.440929 0.412610 0.056 Uiso 1 1 calc R U . . .
C12 C 0.5710(2) 0.3955(5) 0.3277(3) 0.0640(17) Uani 1 1 d . . . . .
H12 H 0.545449 0.445592 0.302285 0.077 Uiso 1 1 calc R U . . .
C13 C 0.5837(3) 0.3252(6) 0.2984(3) 0.0721(19) Uani 1 1 d . . . . .
H13 H 0.566298 0.328960 0.253306 0.087 Uiso 1 1 calc R U . . .
C14 C 0.6207(2) 0.2500(5) 0.3323(3) 0.0614(17) Uani 1 1 d . . . . .
H14 H 0.629228 0.201755 0.312287 0.074 Uiso 1 1 calc R U . . .
C15 C 0.6439(2) 0.2511(4) 0.3971(2) 0.0455(12) Uani 1 1 d . . . . .
C16 C 0.69207(17) 0.2179(4) 0.4990(2) 0.0333(10) Uani 1 1 d . . . . .
C17 C 0.72826(17) 0.1579(3) 0.5552(2) 0.0315(9) Uani 1 1 d . . . . .
C18 C 0.75738(17) 0.0840(3) 0.5517(2) 0.0340(10) Uani 1 1 d . . . . .
H18 H 0.755227 0.077375 0.513701 0.041 Uiso 1 1 calc R U . . .
C19 C 0.78900(18) 0.0212(4) 0.6032(2) 0.0362(10) Uani 1 1 d . . . . .
C20 C 0.79189(19) 0.0260(4) 0.6589(2) 0.0389(11) Uani 1 1 d . . . . .
H20 H 0.814153 -0.018448 0.694181 0.047 Uiso 1 1 calc R U . . .
C21 C 0.76222(18) 0.0957(3) 0.6620(2) 0.0357(10) Uani 1 1 d . . . . .
H21 H 0.763410 0.097334 0.699423 0.043 Uiso 1 1 calc R U . . .
C22 C 0.72985(17) 0.1654(4) 0.6112(2) 0.0337(10) Uani 1 1 d . . . . .
N7 N 0.63794(18) 0.1008(4) 0.6973(2) 0.0557(12) Uani 1 1 d . . . . .
C23 C 0.6005(3) 0.1542(5) 0.6991(3) 0.0668(17) Uani 1 1 d . . . . .
H23A H 0.609368 0.147122 0.742661 0.080 Uiso 1 1 calc R U . . .
H23B H 0.568501 0.117439 0.669374 0.080 Uiso 1 1 calc R U . . .
C24 C 0.5930(3) 0.2732(6) 0.6813(4) 0.080(2) Uani 1 1 d . . . . .
H24A H 0.625330 0.309758 0.708952 0.096 Uiso 1 1 calc R U . . .
H24B H 0.581582 0.280559 0.636484 0.096 Uiso 1 1 calc R U . . .
C25 C 0.5571(3) 0.3260(7) 0.6880(4) 0.106(3) Uani 1 1 d . . . . .
H25A H 0.569706 0.321614 0.733375 0.128 Uiso 1 1 calc R U . . .
H25B H 0.525606 0.285956 0.662582 0.128 Uiso 1 1 calc R U . . .
C26 C 0.5459(4) 0.4418(7) 0.6674(5) 0.122(4) Uani 1 1 d . . . . .
H26A H 0.536205 0.448599 0.623850 0.183 Uiso 1 1 calc R U . . .
H26B H 0.575452 0.484608 0.696612 0.183 Uiso 1 1 calc R U . . .
H26C H 0.518793 0.466389 0.668662 0.183 Uiso 1 1 calc R U . . .
C27 C 0.6873(2) 0.1598(5) 0.7388(3) 0.0628(16) Uani 1 1 d . . . . .
H27A H 0.712972 0.116800 0.741110 0.075 Uiso 1 1 calc R U . . .
H27B H 0.684274 0.227123 0.717262 0.075 Uiso 1 1 calc R U . . .
C28 C 0.7045(2) 0.1839(5) 0.8045(3) 0.0625(16) Uani 1 1 d . . . . .
H28A H 0.704430 0.118656 0.825509 0.075 Uiso 1 1 calc R U . . .
H28B H 0.681984 0.235771 0.803512 0.075 Uiso 1 1 calc R U . . .
C29 C 0.7578(2) 0.2301(5) 0.8429(3) 0.0720(19) Uani 1 1 d . . . . .
H29A H 0.780492 0.177612 0.844853 0.086 Uiso 1 1 calc R U . . .
H29B H 0.758037 0.294433 0.821363 0.086 Uiso 1 1 calc R U . . .
C30 C 0.7751(3) 0.2577(6) 0.9107(3) 0.088(2) Uani 1 1 d . . . . .
H30A H 0.753100 0.311415 0.908511 0.132 Uiso 1 1 calc R U . . .
H30B H 0.808948 0.285303 0.935337 0.132 Uiso 1 1 calc R U . . .
H30C H 0.774285 0.193995 0.931533 0.132 Uiso 1 1 calc R U . . .
C31 C 0.6439(2) -0.0109(5) 0.7233(3) 0.0605(15) Uani 1 1 d . . . . .
H31A H 0.654112 -0.005818 0.767616 0.073 Uiso 1 1 calc R U . . .
H31B H 0.611270 -0.046586 0.697328 0.073 Uiso 1 1 calc R U . . .
C32 C 0.6812(3) -0.0793(5) 0.7234(3) 0.0695(17) Uani 1 1 d . . . . .
H32A H 0.714777 -0.050463 0.754859 0.083 Uiso 1 1 calc R U . . .
H32B H 0.674117 -0.075943 0.680668 0.083 Uiso 1 1 calc R U . . .
C33 C 0.6800(3) -0.1963(5) 0.7401(3) 0.074(2) Uani 1 1 d . . . . .
H33A H 0.709713 -0.232788 0.749501 0.088 Uiso 1 1 calc R U . . .
H33B H 0.681409 -0.198774 0.779193 0.088 Uiso 1 1 calc R U . . .
C34 C 0.6341(4) -0.2552(6) 0.6868(4) 0.124(4) Uani 1 1 d . . . . .
H34A H 0.633303 -0.256240 0.648499 0.186 Uiso 1 1 calc R U . . .
H34B H 0.604470 -0.219380 0.677043 0.186 Uiso 1 1 calc R U . . .
H34C H 0.634956 -0.327932 0.700465 0.186 Uiso 1 1 calc R U . . .
C35 C 0.6248(3) 0.0933(5) 0.6311(3) 0.0651(17) Uani 1 1 d . . . . .
H35A H 0.654683 0.070099 0.635089 0.078 Uiso 1 1 calc R U . . .
H35B H 0.616503 0.165295 0.612416 0.078 Uiso 1 1 calc R U . . .
C36 C 0.5829(3) 0.0207(5) 0.5847(3) 0.0709(18) Uani 1 1 d . . . . .
H36A H 0.553261 0.040260 0.582163 0.085 Uiso 1 1 calc R U . . .
H36B H 0.591982 -0.052771 0.600928 0.085 Uiso 1 1 calc R U . . .
C37 C 0.5699(3) 0.0248(5) 0.5169(3) 0.078(2) Uani 1 1 d . . . . .
H37A H 0.542894 -0.026003 0.489052 0.093 Uiso 1 1 calc R U . . .
H37B H 0.557800 0.096518 0.498946 0.093 Uiso 1 1 calc R U . . .
C38 C 0.6136(3) -0.0013(9) 0.5169(5) 0.126(4) Uani 1 1 d . . . . .
H38A H 0.602834 -0.006709 0.472761 0.188 Uiso 1 1 calc R U . . .
H38B H 0.627983 -0.068899 0.538872 0.188 Uiso 1 1 calc R U . . .
H38C H 0.638563 0.054641 0.539171 0.188 Uiso 1 1 calc R U . . .
O6 O 0.8608(4) 0.5560(7) 0.6287(5) 0.183(4) Uani 1 1 d . U . . .
H6A H 0.838828 0.520316 0.627516 0.220 Uiso 1 1 d R U . . .
C39 C 0.8392(7) 0.6311(9) 0.5812(8) 0.212(8) Uani 1 1 d . U . . .
H39A H 0.839194 0.606424 0.545526 0.318 Uiso 1 1 calc R U . . .
H39B H 0.857816 0.697392 0.598006 0.318 Uiso 1 1 calc R U . . .
H39C H 0.804998 0.643071 0.566253 0.318 Uiso 1 1 calc R U . . .

loop_
_atom_site_aniso_label
_atom_site_aniso_U_11
_atom_site_aniso_U_22
_atom_site_aniso_U_33
_atom_site_aniso_U_23
_atom_site_aniso_U_13
_atom_site_aniso_U_12
Os1 0.04180(11) 0.03024(10) 0.03484(10) -0.00207(8) 0.02665(9) -0.00007(8)
O1 0.0418(18) 0.0328(16) 0.0396(17) -0.0009(13) 0.0300(16) 0.0036(14)
O2 0.055(2) 0.0436(19) 0.0314(17) -0.0031(15) 0.0258(17) 0.0080(16)
O3 0.067(3) 0.052(2) 0.059(2) 0.0038(18) 0.049(2) 0.0155(19)
O4 0.068(3) 0.064(3) 0.062(3) 0.015(2) 0.042(2) 0.030(2)
O5 0.051(2) 0.0372(19) 0.091(3) 0.0122(19) 0.046(2) 0.0071(17)
N1 0.046(3) 0.042(2) 0.065(3) 0.000(2) 0.035(3) -0.001(2)
N2 0.063(3) 0.063(3) 0.041(2) -0.005(2) 0.033(2) 0.009(2)
N3 0.048(3) 0.047(2) 0.061(3) -0.012(2) 0.040(2) -0.010(2)
N4 0.047(2) 0.036(2) 0.041(2) -0.0039(17) 0.033(2) -0.0043(18)
N5 0.038(2) 0.0315(19) 0.034(2) -0.0034(16) 0.0237(18) -0.0022(16)
N6 0.050(3) 0.040(2) 0.056(3) 0.005(2) 0.037(2) 0.006(2)
C1 0.051(3) 0.031(2) 0.046(3) 0.004(2) 0.035(3) 0.009(2)
C2 0.040(3) 0.037(2) 0.046(3) -0.003(2) 0.030(2) 0.001(2)
C3 0.055(3) 0.032(2) 0.038(3) -0.005(2) 0.033(3) 0.002(2)
C4 0.041(3) 0.030(2) 0.040(3) -0.0049(19) 0.026(2) -0.003(2)
C5 0.047(3) 0.034(2) 0.042(3) 0.001(2) 0.029(2) -0.002(2)
C6 0.043(3) 0.034(2) 0.049(3) -0.002(2) 0.028(2) 0.001(2)
C7 0.042(3) 0.028(2) 0.055(3) -0.002(2) 0.024(3) -0.001(2)
C8 0.047(3) 0.033(3) 0.057(3) 0.009(2) 0.029(3) 0.000(2)
C9 0.049(3) 0.032(2) 0.053(3) -0.001(2) 0.034(3) -0.002(2)
C10 0.042(3) 0.039(3) 0.034(2) -0.003(2) 0.022(2) -0.004(2)
C11 0.050(3) 0.044(3) 0.041(3) -0.004(2) 0.024(3) 0.003(2)
C12 0.059(4) 0.064(4) 0.040(3) 0.006(3) 0.014(3) 0.016(3)
C13 0.084(5) 0.079(4) 0.034(3) -0.001(3) 0.024(3) 0.018(4)
C14 0.075(4) 0.063(4) 0.034(3) -0.004(3) 0.026(3) 0.016(3)
C15 0.051(3) 0.044(3) 0.040(3) 0.000(2) 0.026(3) 0.004(2)
C16 0.038(3) 0.035(2) 0.034(2) -0.0039(19) 0.025(2) -0.003(2)
C17 0.034(2) 0.031(2) 0.034(2) -0.0025(18) 0.023(2) -0.0034(18)
C18 0.041(3) 0.034(2) 0.035(2) -0.0027(19) 0.026(2) -0.003(2)
C19 0.041(3) 0.033(2) 0.044(3) -0.003(2) 0.030(2) -0.003(2)
C20 0.046(3) 0.033(2) 0.040(3) 0.003(2) 0.027(2) 0.001(2)
C21 0.046(3) 0.033(2) 0.033(2) 0.0018(19) 0.026(2) 0.001(2)
C22 0.038(3) 0.031(2) 0.037(2) -0.0034(19) 0.025(2) -0.0048(19)
N7 0.054(3) 0.053(3) 0.057(3) 0.004(2) 0.032(3) -0.010(2)
C23 0.067(4) 0.067(4) 0.068(4) -0.007(3) 0.041(4) -0.003(3)
C24 0.070(5) 0.077(5) 0.072(5) 0.010(4) 0.030(4) 0.000(4)
C25 0.094(6) 0.108(7) 0.073(5) -0.021(5) 0.026(5) 0.030(5)
C26 0.125(8) 0.094(7) 0.105(7) -0.025(6) 0.045(6) 0.002(6)
C27 0.068(4) 0.055(3) 0.066(4) 0.003(3) 0.040(4) -0.003(3)
C28 0.069(4) 0.050(3) 0.065(4) 0.005(3) 0.038(4) 0.002(3)
C29 0.066(4) 0.063(4) 0.065(4) -0.009(3) 0.027(4) -0.009(3)
C30 0.074(5) 0.071(5) 0.075(5) -0.005(4) 0.021(4) 0.011(4)
C31 0.070(4) 0.052(3) 0.066(4) 0.003(3) 0.044(4) -0.003(3)
C32 0.073(4) 0.061(4) 0.079(5) 0.004(3) 0.048(4) 0.004(3)
C33 0.090(5) 0.052(4) 0.061(4) 0.010(3) 0.035(4) 0.006(3)
C34 0.156(9) 0.057(5) 0.085(6) -0.010(4) 0.031(6) -0.011(5)
C35 0.079(5) 0.066(4) 0.052(3) -0.002(3) 0.040(3) -0.015(3)
C36 0.075(5) 0.058(4) 0.068(4) 0.001(3) 0.036(4) 0.005(3)
C37 0.102(6) 0.051(4) 0.071(4) -0.005(3) 0.046(4) -0.006(4)
C38 0.111(7) 0.163(10) 0.143(8) -0.080(7) 0.098(7) -0.067(7)
O6 0.226(10) 0.137(7) 0.230(10) -0.017(6) 0.159(9) -0.058(7)
C39 0.42(2) 0.113(9) 0.288(17) 0.011(9) 0.308(18) -0.040(11)

loop_
_atom_type_symbol
_atom_type_description
_atom_type_scat_dispersion_real
_atom_type_scat_dispersion_imag
_atom_type_scat_source
C C 0.0033 0.0016 'International Tables Vol C Tables 4.2.6.8 and 6.1.1.4'
H H 0.0000 0.0000 'International Tables Vol C Tables 4.2.6.8 and 6.1.1.4'
N N 0.0061 0.0033 'International Tables Vol C Tables 4.2.6.8 and 6.1.1.4'
O O 0.0106 0.0060 'International Tables Vol C Tables 4.2.6.8 and 6.1.1.4'
Os Os -1.2165 7.6030 'International Tables Vol C Tables 4.2.6.8 and 6.1.1.4'

loop_
_geom_angle_atom_site_label_1
_geom_angle_atom_site_label_2
_geom_angle_atom_site_label_3
_geom_angle
_geom_angle_site_symmetry_1
_geom_angle_site_symmetry_3
_geom_angle_publ_flag
N4 Os1 C2 92.54(18) . . ?
N4 Os1 O1 177.83(14) . . ?
C2 Os1 O1 88.29(16) . . ?
N4 Os1 C1 91.10(18) . . ?
C2 Os1 C1 90.05(19) . . ?
O1 Os1 C1 90.91(16) . . ?
N4 Os1 C3 88.61(18) . . ?
C2 Os1 C3 93.66(18) . . ?
O1 Os1 C3 89.33(16) . . ?
C1 Os1 C3 176.29(18) . . ?
N4 Os1 N5 94.48(15) . . ?
C2 Os1 N5 172.87(17) . . ?
O1 Os1 N5 84.75(13) . . ?
C1 Os1 N5 88.55(17) . . ?
C3 Os1 N5 87.79(16) . . ?
C22 O1 Os1 126.5(3) . . ?
C16 O2 C15 105.1(4) . . ?
C7 O5 H5 109.5 . . ?
C4 N4 Os1 135.7(3) . . ?
C4 N4 H4 112.2 . . ?
Os1 N4 H4 112.2 . . ?
C16 N5 C10 106.2(4) . . ?
C16 N5 Os1 123.2(3) . . ?
C10 N5 Os1 130.5(3) . . ?
O4 N6 O3 122.8(4) . . ?
O4 N6 C19 119.1(4) . . ?
O3 N6 C19 118.1(4) . . ?
N1 C1 Os1 177.3(4) . . ?
N2 C2 Os1 179.8(5) . . ?
N3 C3 Os1 177.2(4) . . ?
N4 C4 C5 122.7(4) . . ?
N4 C4 C9 118.2(4) . . ?
C5 C4 C9 119.1(4) . . ?
C6 C5 C4 120.3(4) . . ?
C6 C5 H5A 119.9 . . ?
C4 C5 H5A 119.9 . . ?
C5 C6 C7 120.3(5) . . ?
C5 C6 H6 119.8 . . ?
C7 C6 H6 119.8 . . ?
O5 C7 C6 122.7(5) . . ?
O5 C7 C8 117.4(5) . . ?
C6 C7 C8 120.0(5) . . ?
C9 C8 C7 120.1(5) . . ?
C9 C8 H8 119.9 . . ?
C7 C8 H8 119.9 . . ?
C8 C9 C4 120.3(5) . . ?
C8 C9 H9 119.9 . . ?
C4 C9 H9 119.9 . . ?
C15 C10 C11 120.2(5) . . ?
C15 C10 N5 106.8(4) . . ?
C11 C10 N5 133.0(4) . . ?
C12 C11 C10 116.8(5) . . ?
C12 C11 H11 121.6 . . ?
C10 C11 H11 121.6 . . ?
C11 C12 C13 121.5(5) . . ?
C11 C12 H12 119.2 . . ?
C13 C12 H12 119.2 . . ?
C14 C13 C12 122.6(5) . . ?
C14 C13 H13 118.7 . . ?
C12 C13 H13 118.7 . . ?
C15 C14 C13 114.5(5) . . ?
C15 C14 H14 122.7 . . ?
C13 C14 H14 122.7 . . ?
C14 C15 O2 127.3(5) . . ?
C14 C15 C10 124.3(5) . . ?
O2 C15 C10 108.4(4) . . ?
N5 C16 O2 113.4(4) . . ?
N5 C16 C17 129.1(4) . . ?
O2 C16 C17 117.4(4) . . ?
C18 C17 C22 120.5(4) . . ?
C18 C17 C16 119.2(4) . . ?
C22 C17 C16 119.8(4) . . ?
C19 C18 C17 119.5(4) . . ?
C19 C18 H18 120.3 . . ?
C17 C18 H18 120.3 . . ?
C18 C19 C20 121.9(4) . . ?
C18 C19 N6 119.3(4) . . ?
C20 C19 N6 118.8(4) . . ?
C21 C20 C19 119.1(4) . . ?
C21 C20 H20 120.4 . . ?
C19 C20 H20 120.4 . . ?
C20 C21 C22 121.9(4) . . ?
C20 C21 H21 119.1 . . ?
C22 C21 H21 119.1 . . ?
O1 C22 C21 118.5(4) . . ?
O1 C22 C17 124.3(4) . . ?
C21 C22 C17 117.1(4) . . ?
C23 N7 C35 113.3(5) . . ?
C23 N7 C31 107.7(5) . . ?
C35 N7 C31 108.7(5) . . ?
C23 N7 C27 110.4(5) . . ?
C35 N7 C27 107.1(5) . . ?
C31 N7 C27 109.7(5) . . ?
N7 C23 C24 115.5(6) . . ?
N7 C23 H23A 108.4 . . ?
C24 C23 H23A 108.4 . . ?
N7 C23 H23B 108.4 . . ?
C24 C23 H23B 108.4 . . ?
H23A C23 H23B 107.5 . . ?
C25 C24 C23 113.6(7) . . ?
C25 C24 H24A 108.8 . . ?
C23 C24 H24A 108.8 . . ?
C25 C24 H24B 108.8 . . ?
C23 C24 H24B 108.8 . . ?
H24A C24 H24B 107.7 . . ?
C24 C25 C26 116.1(9) . . ?
C24 C25 H25A 108.3 . . ?
C26 C25 H25A 108.3 . . ?
C24 C25 H25B 108.3 . . ?
C26 C25 H25B 108.3 . . ?
H25A C25 H25B 107.4 . . ?
C25 C26 H26A 109.5 . . ?
C25 C26 H26B 109.5 . . ?
H26A C26 H26B 109.5 . . ?
C25 C26 H26C 109.5 . . ?
H26A C26 H26C 109.5 . . ?
H26B C26 H26C 109.5 . . ?
C28 C27 N7 115.6(5) . . ?
C28 C27 H27A 108.4 . . ?
N7 C27 H27A 108.4 . . ?
C28 C27 H27B 108.4 . . ?
N7 C27 H27B 108.4 . . ?
H27A C27 H27B 107.4 . . ?
C27 C28 C29 109.3(6) . . ?
C27 C28 H28A 109.8 . . ?
C29 C28 H28A 109.8 . . ?
C27 C28 H28B 109.8 . . ?
C29 C28 H28B 109.8 . . ?
H28A C28 H28B 108.3 . . ?
C30 C29 C28 109.2(6) . . ?
C30 C29 H29A 109.8 . . ?
C28 C29 H29A 109.8 . . ?
C30 C29 H29B 109.8 . . ?
C28 C29 H29B 109.8 . . ?
H29A C29 H29B 108.3 . . ?
C29 C30 H30A 109.5 . . ?
C29 C30 H30B 109.5 . . ?
H30A C30 H30B 109.5 . . ?
C29 C30 H30C 109.5 . . ?
H30A C30 H30C 109.5 . . ?
H30B C30 H30C 109.5 . . ?
C32 C31 N7 114.7(5) . . ?
C32 C31 H31A 108.6 . . ?
N7 C31 H31A 108.6 . . ?
C32 C31 H31B 108.6 . . ?
N7 C31 H31B 108.6 . . ?
H31A C31 H31B 107.6 . . ?
C31 C32 C33 112.7(6) . . ?
C31 C32 H32A 109.1 . . ?
C33 C32 H32A 109.1 . . ?
C31 C32 H32B 109.1 . . ?
C33 C32 H32B 109.1 . . ?
H32A C32 H32B 107.8 . . ?
C34 C33 C32 113.2(6) . . ?
C34 C33 H33A 108.9 . . ?
C32 C33 H33A 108.9 . . ?
C34 C33 H33B 108.9 . . ?
C32 C33 H33B 108.9 . . ?
H33A C33 H33B 107.8 . . ?
C33 C34 H34A 109.5 . . ?
C33 C34 H34B 109.5 . . ?
H34A C34 H34B 109.5 . . ?
C33 C34 H34C 109.5 . . ?
H34A C34 H34C 109.5 . . ?
H34B C34 H34C 109.5 . . ?
N7 C35 C36 117.0(5) . . ?
N7 C35 H35A 108.0 . . ?
C36 C35 H35A 108.0 . . ?
N7 C35 H35B 108.0 . . ?
C36 C35 H35B 108.0 . . ?
H35A C35 H35B 107.3 . . ?
C35 C36 C37 113.0(6) . . ?
C35 C36 H36A 109.0 . . ?
C37 C36 H36A 109.0 . . ?
C35 C36 H36B 109.0 . . ?
C37 C36 H36B 109.0 . . ?
H36A C36 H36B 107.8 . . ?
C38 C37 C36 112.2(7) . . ?
C38 C37 H37A 109.2 . . ?
C36 C37 H37A 109.2 . . ?
C38 C37 H37B 109.2 . . ?
C36 C37 H37B 109.2 . . ?
H37A C37 H37B 107.9 . . ?
C37 C38 H38A 109.5 . . ?
C37 C38 H38B 109.5 . . ?
H38A C38 H38B 109.5 . . ?
C37 C38 H38C 109.5 . . ?
H38A C38 H38C 109.5 . . ?
H38B C38 H38C 109.5 . . ?
C39 O6 H6A 110.4 . . ?
O6 C39 H39A 109.5 . . ?
O6 C39 H39B 109.5 . . ?
H39A C39 H39B 109.5 . . ?
O6 C39 H39C 109.5 . . ?
H39A C39 H39C 109.5 . . ?
H39B C39 H39C 109.5 . . ?

loop_
_geom_bond_atom_site_label_1
_geom_bond_atom_site_label_2
_geom_bond_distance
_geom_bond_site_symmetry_2
_geom_bond_publ_flag
Os1 N4 1.912(4) . ?
Os1 C2 2.025(5) . ?
Os1 O1 2.052(3) . ?
Os1 C1 2.057(6) . ?
Os1 C3 2.059(5) . ?
Os1 N5 2.120(4) . ?
O1 C22 1.305(5) . ?
O2 C16 1.357(5) . ?
O2 C15 1.379(6) . ?
O3 N6 1.238(5) . ?
O4 N6 1.220(5) . ?
O5 C7 1.333(6) . ?
O5 H5 0.8400 . ?
N1 C1 1.148(6) . ?
N2 C2 1.140(6) . ?
N3 C3 1.151(6) . ?
N4 C4 1.377(6) . ?
N4 H4 0.8800 . ?
N5 C16 1.306(6) . ?
N5 C10 1.405(6) . ?
N6 C19 1.457(6) . ?
C4 C5 1.397(7) . ?
C4 C9 1.419(7) . ?
C5 C6 1.374(7) . ?
C5 H5A 0.9500 . ?
C6 C7 1.390(7) . ?
C6 H6 0.9500 . ?
C7 C8 1.402(7) . ?
C8 C9 1.361(7) . ?
C8 H8 0.9500 . ?
C9 H9 0.9500 . ?
C10 C15 1.382(7) . ?
C10 C11 1.391(7) . ?
C11 C12 1.374(7) . ?
C11 H11 0.9500 . ?
C12 C13 1.392(9) . ?
C12 H12 0.9500 . ?
C13 C14 1.386(8) . ?
C13 H13 0.9500 . ?
C14 C15 1.374(7) . ?
C14 H14 0.9500 . ?
C16 C17 1.441(6) . ?
C17 C18 1.394(6) . ?
C17 C22 1.428(6) . ?
C18 C19 1.365(6) . ?
C18 H18 0.9500 . ?
C19 C20 1.393(6) . ?
C20 C21 1.368(6) . ?
C20 H20 0.9500 . ?
C21 C22 1.413(6) . ?
C21 H21 0.9500 . ?
N7 C23 1.453(8) . ?
N7 C35 1.505(7) . ?
N7 C31 1.527(7) . ?
N7 C27 1.531(8) . ?
C23 C24 1.550(9) . ?
C23 H23A 0.9900 . ?
C23 H23B 0.9900 . ?
C24 C25 1.480(11) . ?
C24 H24A 0.9900 . ?
C24 H24B 0.9900 . ?
C25 C26 1.526(13) . ?
C25 H25A 0.9900 . ?
C25 H25B 0.9900 . ?
C26 H26A 0.9800 . ?
C26 H26B 0.9800 . ?
C26 H26C 0.9800 . ?
C27 C28 1.475(8) . ?
C27 H27A 0.9900 . ?
C27 H27B 0.9900 . ?
C28 C29 1.554(9) . ?
C28 H28A 0.9900 . ?
C28 H28B 0.9900 . ?
C29 C30 1.532(9) . ?
C29 H29A 0.9900 . ?
C29 H29B 0.9900 . ?
C30 H30A 0.9800 . ?
C30 H30B 0.9800 . ?
C30 H30C 0.9800 . ?
C31 C32 1.520(9) . ?
C31 H31A 0.9900 . ?
C31 H31B 0.9900 . ?
C32 C33 1.548(9) . ?
C32 H32A 0.9900 . ?
C32 H32B 0.9900 . ?
C33 C34 1.521(10) . ?
C33 H33A 0.9900 . ?
C33 H33B 0.9900 . ?
C34 H34A 0.9800 . ?
C34 H34B 0.9800 . ?
C34 H34C 0.9800 . ?
C35 C36 1.505(9) . ?
C35 H35A 0.9900 . ?
C35 H35B 0.9900 . ?
C36 C37 1.544(9) . ?
C36 H36A 0.9900 . ?
C36 H36B 0.9900 . ?
C37 C38 1.506(11) . ?
C37 H37A 0.9900 . ?
C37 H37B 0.9900 . ?
C38 H38A 0.9800 . ?
C38 H38B 0.9800 . ?
C38 H38C 0.9800 . ?
O6 C39 1.374(15) . ?
O6 H6A 0.8500 . ?
C39 H39A 0.9800 . ?
C39 H39B 0.9800 . ?
C39 H39C 0.9800 . ?
